data_7234240
loop_
_publ_author_name
'Cheng Chen'
'Xu-Hui Jin'
'Xue-Jun Zhou'
'Li-Xuan Cai'
'Ya-Jun Zhang'
'Jie Zhang'

_publ_section_title
;
 Photo-facilitated aggregation and correlated color temperature adjustment
 of single component organic solid state white-light emitting materials
;
_journal_name_full 'Journal of Materials Chemistry C'
_journal_page_first 4563
_journal_page_last 4569
_journal_paper_doi 10.1039/C4TC02771J
_journal_volume 3
_journal_year 2015
_chemical_formula_moiety 'C27 H20 Br Cl N4 O4'
_chemical_formula_sum 'C27 H20 Br Cl N4 O4'
_chemical_formula_weight 579.83
_space_group_IT_number 14
_space_group_name_Hall '-P 2ybc'
_space_group_name_H-M_alt 'P 1 21/c 1'
_symmetry_cell_setting monoclinic
_symmetry_space_group_name_H-M 'P 1 21/c 1'
_atom_sites_solution_hydrogens geom
_atom_sites_solution_primary direct
_atom_sites_solution_secondary difmap
_cell_angle_alpha 90.00
_cell_angle_beta 100.570(7)
_cell_angle_gamma 90.00
_cell_formula_units_Z 4
_cell_length_a 9.583(2)
_cell_length_b 9.614(2)
_cell_length_c 26.703(6)
_cell_measurement_reflns_used 3320
_cell_measurement_temperature 293(2)
_cell_measurement_theta_max 27.4778
_cell_measurement_theta_min 2.3277
_cell_volume 2418.4(9)
_computing_cell_refinement 'CrystalClear (Rigaku Inc., 2007)'
_computing_data_collection 'CrystalClear (Rigaku Inc., 2007)'
_computing_data_reduction 'CrystalClear (Rigaku Inc., 2007)'
_computing_structure_refinement 'SHELXL-97 (Sheldrick, 1997)'
_computing_structure_solution 'SHELXS-97 (Sheldrick, 1990)'
_diffrn_ambient_temperature 293(2)
_diffrn_detector_area_resol_mean 28.5714
_diffrn_measured_fraction_theta_full 0.968
_diffrn_measured_fraction_theta_max 0.968
_diffrn_measurement_device_type Saturn724
_diffrn_measurement_method CCD_Profile_fitting
_diffrn_radiation_monochromator graphite
_diffrn_radiation_source 'fine-focus sealed tube'
_diffrn_radiation_type MoK\a
_diffrn_radiation_wavelength 0.71073
_diffrn_reflns_av_R_equivalents 0.0228
_diffrn_reflns_av_sigmaI/netI 0.0249
_diffrn_reflns_limit_h_max 12
_diffrn_reflns_limit_h_min -10
_diffrn_reflns_limit_k_max 12
_diffrn_reflns_limit_k_min -12
_diffrn_reflns_limit_l_max 34
_diffrn_reflns_limit_l_min -34
_diffrn_reflns_number 19009
_diffrn_reflns_theta_full 27.49
_diffrn_reflns_theta_max 27.49
_diffrn_reflns_theta_min 2.16
_diffrn_standards_decay_% <1.0
_exptl_absorpt_coefficient_mu 1.854
_exptl_absorpt_correction_T_max 1.0000
_exptl_absorpt_correction_T_min 0.8864
_exptl_absorpt_correction_type multi-scan
_exptl_crystal_colour Yellowish
_exptl_crystal_density_diffrn 1.592
_exptl_crystal_density_method 'not measured'
_exptl_crystal_description block
_exptl_crystal_F_000 1176
_exptl_crystal_size_max 0.20
_exptl_crystal_size_mid 0.20
_exptl_crystal_size_min 0.15
_refine_diff_density_max 0.484
_refine_diff_density_min -0.534
_refine_diff_density_rms 0.075
_refine_ls_extinction_method none
_refine_ls_goodness_of_fit_ref 0.895
_refine_ls_hydrogen_treatment mixed
_refine_ls_matrix_type full
_refine_ls_number_parameters 334
_refine_ls_number_reflns 5387
_refine_ls_number_restraints 0
_refine_ls_restrained_S_all 0.895
_refine_ls_R_factor_all 0.0460
_refine_ls_R_factor_gt 0.0376
_refine_ls_shift/su_max 0.001
_refine_ls_shift/su_mean 0.000
_refine_ls_structure_factor_coef Fsqd
_refine_ls_weighting_details 'calc w=1/[\s^2^(Fo^2^)+(0.1000P)^2^+0.0000P] where P=(Fo^2^+2Fc^2^)/3'
_refine_ls_weighting_scheme calc
_refine_ls_wR_factor_gt 0.1121
_refine_ls_wR_factor_ref 0.1225
_reflns_number_gt 4417
_reflns_number_total 5387
_reflns_threshold_expression >2sigma(I)
_cod_data_source_file J-Mater-Chem-C-2015-3-4563.cif
_cod_data_source_block 3
_cod_depositor_comments
;
The following automatic conversions were performed:

data item '_exptl_absorpt_correction_type' value 'Multi-scan' was
changed to 'multi-scan' in accordance with the built-in table derived
from the CIF Core dictionary named 'cif_core.dic' version 2.4.5 last
updated on 2014-11-21.

data item '_symmetry_cell_setting' value 'Monoclinic' was changed to
'monoclinic' in accordance with the built-in table derived from the
CIF Core dictionary named 'cif_core.dic' version 2.4.5 last updated
on 2014-11-21.

Automatic conversion script
Id: cif_fix_values 6909 2019-04-08 15:41:33Z antanas 
;
_cod_original_sg_symbol_H-M P21/c
_cod_database_code 7234240

loop_
_symmetry_equiv_pos_as_xyz
'x, y, z'
'-x, y+1/2, -z+1/2'
'-x, -y, -z'
'x, -y-1/2, z-1/2'

loop_
_atom_site_label
_atom_site_type_symbol
_atom_site_fract_x
_atom_site_fract_y
_atom_site_fract_z
_atom_site_U_iso_or_equiv
_atom_site_adp_type
_atom_site_occupancy
_atom_site_symmetry_multiplicity
_atom_site_calc_flag
_atom_site_refinement_flags
_atom_site_disorder_assembly
_atom_site_disorder_group
Br1 Br 0.92655(3) 0.62918(3) 0.438872(9) 0.05215(12) Uani 1 1 d . . .
Cl1 Cl 0.21882(7) 0.35062(7) 0.26772(3) 0.05578(17) Uani 1 1 d . . .
O1 O 0.2874(4) 0.3688(5) 0.22711(17) 0.1663(19) Uani 1 1 d . . .
O2 O 0.3000(4) 0.2722(4) 0.30550(14) 0.1471(14) Uani 1 1 d . . .
O3 O 0.1894(4) 0.4810(3) 0.28820(14) 0.1337(12) Uani 1 1 d . . .
O4 O 0.0891(3) 0.2829(3) 0.25172(13) 0.1239(12) Uani 1 1 d . . .
N1 N 0.6645(2) 0.33830(18) 0.20332(6) 0.0397(4) Uani 1 1 d . . .
N2 N 0.68237(18) 0.60831(16) -0.03980(6) 0.0353(4) Uani 1 1 d . . .
N3 N 0.41247(19) 0.83165(19) -0.00693(7) 0.0413(4) Uani 1 1 d . . .
N4 N 0.93539(19) 0.32931(19) -0.03633(7) 0.0391(4) Uani 1 1 d . . .
C1 C 0.8397(2) 0.5226(2) 0.38155(8) 0.0416(5) Uani 1 1 d . . .
C2 C 0.7374(2) 0.4246(2) 0.38645(8) 0.0445(5) Uani 1 1 d . . .
H2 H 0.7100 0.4090 0.4184 0.053 Uiso 1 1 calc R . .
C3 C 0.6759(2) 0.3495(2) 0.34376(8) 0.0434(5) Uani 1 1 d . . .
H3 H 0.6038 0.2835 0.3464 0.052 Uiso 1 1 calc R . .
C4 C 0.7178(3) 0.3692(2) 0.29760(8) 0.0399(5) Uani 1 1 d . . .
C5 C 0.8207(3) 0.4676(3) 0.29379(9) 0.0591(7) Uani 1 1 d . . .
H5 H 0.8495 0.4826 0.2620 0.071 Uiso 1 1 calc R . .
C6 C 0.8823(3) 0.5446(3) 0.33613(10) 0.0588(7) Uani 1 1 d . . .
H6 H 0.9533 0.6118 0.3335 0.071 Uiso 1 1 calc R . .
C7 C 0.6537(3) 0.2763(2) 0.25365(8) 0.0474(5) Uani 1 1 d . . .
H7A H 0.7031 0.1854 0.2572 0.057 Uiso 1 1 calc R . .
H7B H 0.5526 0.2595 0.2550 0.057 Uiso 1 1 calc R . .
C8 C 0.5638(2) 0.4273(2) 0.18116(8) 0.0444(5) Uani 1 1 d . . .
H8 H 0.4864 0.4484 0.1976 0.053 Uiso 1 1 calc R . .
C9 C 0.5708(2) 0.4879(2) 0.13546(8) 0.0408(5) Uani 1 1 d . . .
H9 H 0.4983 0.5502 0.1203 0.049 Uiso 1 1 calc R . .
C10 C 0.6846(2) 0.45840(19) 0.11082(7) 0.0338(4) Uani 1 1 d . . .
C11 C 0.7883(2) 0.3685(2) 0.13569(9) 0.0414(5) Uani 1 1 d . . .
H11 H 0.8688 0.3480 0.1209 0.050 Uiso 1 1 calc R . .
C12 C 0.7759(2) 0.3094(2) 0.18110(8) 0.0440(5) Uani 1 1 d . . .
H12 H 0.8471 0.2470 0.1972 0.053 Uiso 1 1 calc R . .
C13 C 0.6886(2) 0.51559(19) 0.05953(7) 0.0328(4) Uani 1 1 d . . .
C14 C 0.6055(2) 0.62919(19) 0.04025(8) 0.0360(4) Uani 1 1 d . . .
H14 H 0.5507 0.6775 0.0609 0.043 Uiso 1 1 calc R . .
C15 C 0.6041(2) 0.6707(2) -0.00982(8) 0.0341(4) Uani 1 1 d . . .
C16 C 0.7662(2) 0.50143(19) -0.02096(7) 0.0336(4) Uani 1 1 d . . .
C17 C 0.7711(2) 0.45145(19) 0.02822(7) 0.0343(4) Uani 1 1 d . . .
H17 H 0.8300 0.3746 0.0403 0.041 Uiso 1 1 calc R . .
C18 C 0.5087(2) 0.78483(19) -0.03372(7) 0.0348(4) Uani 1 1 d . . .
C19 C 0.5182(2) 0.8349(2) -0.08147(8) 0.0405(5) Uani 1 1 d . . .
H19 H 0.5896 0.8019 -0.0989 0.049 Uiso 1 1 calc R . .
C20 C 0.4212(3) 0.9346(2) -0.10352(9) 0.0479(5) Uani 1 1 d . . .
H20 H 0.4246 0.9699 -0.1365 0.057 Uiso 1 1 calc R . .
C21 C 0.3208(3) 0.9811(2) -0.07726(9) 0.0495(5) Uani 1 1 d . . .
H21 H 0.2524 1.0483 -0.0917 0.059 Uiso 1 1 calc R . .
C22 C 0.3214(3) 0.9277(3) -0.02894(9) 0.0493(5) Uani 1 1 d . . .
H22 H 0.2527 0.9617 -0.0105 0.059 Uiso 1 1 calc R . .
C23 C 0.8523(2) 0.4354(2) -0.05551(7) 0.0355(4) Uani 1 1 d . . .
C24 C 0.8460(2) 0.4838(2) -0.10518(8) 0.0419(5) Uani 1 1 d . . .
H24 H 0.7871 0.5603 -0.1177 0.050 Uiso 1 1 calc R . .
C25 C 0.9286(3) 0.4168(3) -0.13594(9) 0.0469(5) Uani 1 1 d . . .
H25 H 0.9255 0.4461 -0.1701 0.056 Uiso 1 1 calc R . .
C26 C 1.0134(2) 0.3092(2) -0.11645(9) 0.0468(5) Uani 1 1 d . . .
H26 H 1.0708 0.2626 -0.1366 0.056 Uiso 1 1 calc R . .
C27 C 1.0146(2) 0.2688(2) -0.06662(9) 0.0449(5) Uani 1 1 d . . .
H27 H 1.0748 0.1940 -0.0532 0.054 Uiso 1 1 calc R . .

loop_
_atom_site_aniso_label
_atom_site_aniso_U_11
_atom_site_aniso_U_22
_atom_site_aniso_U_33
_atom_site_aniso_U_23
_atom_site_aniso_U_13
_atom_site_aniso_U_12
Br1 0.05259(19) 0.05936(18) 0.04288(16) -0.00741(9) 0.00446(11) 0.00392(10)
Cl1 0.0512(4) 0.0608(4) 0.0542(4) 0.0027(2) 0.0069(3) -0.0066(3)
O1 0.129(3) 0.253(5) 0.140(3) 0.061(3) 0.087(3) 0.018(3)
O2 0.131(3) 0.140(3) 0.151(3) 0.072(2) -0.026(2) 0.015(2)
O3 0.135(3) 0.0803(18) 0.185(3) -0.048(2) 0.029(3) -0.0089(18)
O4 0.0632(15) 0.137(2) 0.169(3) -0.085(2) 0.0144(16) -0.0204(15)
N1 0.0465(11) 0.0436(9) 0.0301(9) -0.0006(7) 0.0101(8) -0.0026(8)
N2 0.0339(9) 0.0368(8) 0.0351(9) 0.0009(6) 0.0061(7) -0.0040(6)
N3 0.0383(10) 0.0429(9) 0.0427(10) 0.0005(7) 0.0072(8) 0.0023(8)
N4 0.0395(10) 0.0405(9) 0.0388(9) -0.0032(7) 0.0109(7) -0.0003(7)
C1 0.0443(12) 0.0440(11) 0.0357(10) -0.0004(8) 0.0051(9) 0.0088(9)
C2 0.0484(13) 0.0528(12) 0.0354(11) 0.0016(9) 0.0153(10) 0.0071(10)
C3 0.0430(12) 0.0477(12) 0.0417(12) 0.0038(9) 0.0137(10) 0.0010(9)
C4 0.0439(12) 0.0420(11) 0.0352(11) 0.0060(7) 0.0113(9) 0.0051(8)
C5 0.0770(18) 0.0673(16) 0.0362(12) 0.0007(10) 0.0189(12) -0.0213(13)
C6 0.0697(17) 0.0608(15) 0.0478(13) -0.0001(11) 0.0153(12) -0.0230(13)
C7 0.0618(15) 0.0456(12) 0.0365(11) 0.0052(9) 0.0139(10) -0.0036(10)
C8 0.0451(13) 0.0519(12) 0.0380(11) -0.0035(9) 0.0121(9) 0.0044(10)
C9 0.0409(12) 0.0453(11) 0.0368(10) -0.0013(8) 0.0089(9) 0.0064(9)
C10 0.0345(10) 0.0339(9) 0.0321(9) -0.0039(7) 0.0041(8) -0.0037(7)
C11 0.0361(12) 0.0493(12) 0.0399(12) 0.0035(8) 0.0096(9) 0.0018(9)
C12 0.0406(12) 0.0473(12) 0.0431(11) 0.0061(9) 0.0049(9) 0.0042(9)
C13 0.0306(10) 0.0347(9) 0.0333(9) -0.0025(7) 0.0063(8) -0.0053(7)
C14 0.0362(11) 0.0355(10) 0.0365(11) -0.0036(7) 0.0070(9) -0.0022(8)
C15 0.0324(10) 0.0317(9) 0.0378(10) 0.0000(7) 0.0056(8) -0.0053(8)
C16 0.0304(10) 0.0342(9) 0.0359(10) -0.0024(7) 0.0051(8) -0.0044(8)
C17 0.0344(10) 0.0337(9) 0.0346(10) -0.0008(7) 0.0059(8) -0.0018(8)
C18 0.0322(10) 0.0320(9) 0.0388(10) -0.0013(7) 0.0029(8) -0.0051(7)
C19 0.0372(11) 0.0400(10) 0.0444(12) 0.0023(8) 0.0073(9) -0.0015(8)
C20 0.0488(13) 0.0485(12) 0.0440(12) 0.0099(9) 0.0027(10) -0.0007(10)
C21 0.0456(13) 0.0451(12) 0.0543(13) 0.0032(10) 0.0003(10) 0.0076(10)
C22 0.0422(13) 0.0510(12) 0.0544(14) -0.0049(10) 0.0085(11) 0.0089(10)
C23 0.0351(11) 0.0369(10) 0.0345(10) -0.0035(7) 0.0064(8) -0.0071(8)
C24 0.0440(12) 0.0452(11) 0.0373(11) 0.0007(8) 0.0100(9) -0.0028(9)
C25 0.0478(13) 0.0584(13) 0.0358(11) -0.0027(9) 0.0114(10) -0.0115(11)
C26 0.0454(13) 0.0515(12) 0.0479(12) -0.0153(10) 0.0204(10) -0.0084(10)
C27 0.0435(12) 0.0428(11) 0.0495(12) -0.0056(9) 0.0118(10) -0.0007(9)

loop_
_atom_type_symbol
_atom_type_description
_atom_type_scat_dispersion_real
_atom_type_scat_dispersion_imag
_atom_type_scat_source
C C 0.0033 0.0016 'International Tables Vol C Tables 4.2.6.8 and 6.1.1.4'
Br Br -0.2901 2.4595 'International Tables Vol C Tables 4.2.6.8 and 6.1.1.4'
Cl Cl 0.1484 0.1585 'International Tables Vol C Tables 4.2.6.8 and 6.1.1.4'
N N 0.0061 0.0033 'International Tables Vol C Tables 4.2.6.8 and 6.1.1.4'
O O 0.0106 0.0060 'International Tables Vol C Tables 4.2.6.8 and 6.1.1.4'
H H 0.0000 0.0000 'International Tables Vol C Tables 4.2.6.8 and 6.1.1.4'

loop_
_geom_angle_atom_site_label_1
_geom_angle_atom_site_label_2
_geom_angle_atom_site_label_3
_geom_angle
_geom_angle_site_symmetry_1
_geom_angle_site_symmetry_3
O1 Cl1 O2 111.0(2) . .
O1 Cl1 O4 110.1(2) . .
O2 Cl1 O4 108.6(2) . .
O1 Cl1 O3 110.4(2) . .
O2 Cl1 O3 109.1(2) . .
O4 Cl1 O3 107.53(18) . .
C8 N1 C12 120.16(18) . .
C8 N1 C7 119.29(18) . .
C12 N1 C7 120.51(19) . .
C15 N2 C16 118.80(17) . .
C22 N3 C18 117.10(19) . .
C23 N4 C27 117.64(18) . .
C6 C1 C2 121.5(2) . .
C6 C1 Br1 118.26(19) . .
C2 C1 Br1 120.27(16) . .
C1 C2 C3 118.6(2) . .
C1 C2 H2 120.7 . .
C3 C2 H2 120.7 . .
C4 C3 C2 120.9(2) . .
C4 C3 H3 119.5 . .
C2 C3 H3 119.5 . .
C3 C4 C5 119.2(2) . .
C3 C4 C7 118.0(2) . .
C5 C4 C7 122.7(2) . .
C4 C5 C6 120.4(2) . .
C4 C5 H5 119.8 . .
C6 C5 H5 119.8 . .
C1 C6 C5 119.3(2) . .
C1 C6 H6 120.4 . .
C5 C6 H6 120.4 . .
N1 C7 C4 112.22(17) . .
N1 C7 H7A 109.2 . .
C4 C7 H7A 109.2 . .
N1 C7 H7B 109.2 . .
C4 C7 H7B 109.2 . .
H7A C7 H7B 107.9 . .
N1 C8 C9 121.1(2) . .
N1 C8 H8 119.4 . .
C9 C8 H8 119.4 . .
C8 C9 C10 120.2(2) . .
C8 C9 H9 119.9 . .
C10 C9 H9 119.9 . .
C11 C10 C9 116.81(19) . .
C11 C10 C13 122.29(18) . .
C9 C10 C13 120.83(18) . .
C12 C11 C10 120.8(2) . .
C12 C11 H11 119.6 . .
C10 C11 H11 119.6 . .
N1 C12 C11 120.9(2) . .
N1 C12 H12 119.6 . .
C11 C12 H12 119.6 . .
C14 C13 C17 118.24(18) . .
C14 C13 C10 121.48(17) . .
C17 C13 C10 120.20(17) . .
C15 C14 C13 118.91(19) . .
C15 C14 H14 120.5 . .
C13 C14 H14 120.5 . .
N2 C15 C14 122.63(19) . .
N2 C15 C18 116.14(17) . .
C14 C15 C18 121.18(18) . .
N2 C16 C17 122.15(17) . .
N2 C16 C23 117.09(17) . .
C17 C16 C23 120.74(18) . .
C16 C17 C13 119.22(18) . .
C16 C17 H17 120.4 . .
C13 C17 H17 120.4 . .
N3 C18 C19 122.81(19) . .
N3 C18 C15 116.38(18) . .
C19 C18 C15 120.78(18) . .
C18 C19 C20 118.7(2) . .
C18 C19 H19 120.7 . .
C20 C19 H19 120.7 . .
C21 C20 C19 119.2(2) . .
C21 C20 H20 120.4 . .
C19 C20 H20 120.4 . .
C20 C21 C22 118.2(2) . .
C20 C21 H21 120.9 . .
C22 C21 H21 120.9 . .
N3 C22 C21 123.9(2) . .
N3 C22 H22 118.0 . .
C21 C22 H22 118.0 . .
N4 C23 C24 122.48(19) . .
N4 C23 C16 116.57(17) . .
C24 C23 C16 120.95(19) . .
C23 C24 C25 118.3(2) . .
C23 C24 H24 120.9 . .
C25 C24 H24 120.9 . .
C26 C25 C24 119.3(2) . .
C26 C25 H25 120.4 . .
C24 C25 H25 120.4 . .
C25 C26 C27 118.8(2) . .
C25 C26 H26 120.6 . .
C27 C26 H26 120.6 . .
N4 C27 C26 123.6(2) . .
N4 C27 H27 118.2 . .
C26 C27 H27 118.2 . .

loop_
_geom_bond_atom_site_label_1
_geom_bond_atom_site_label_2
_geom_bond_distance
_geom_bond_site_symmetry_2
Br1 C1 1.902(2) .
Cl1 O1 1.379(3) .
Cl1 O2 1.379(3) .
Cl1 O4 1.399(2) .
Cl1 O3 1.416(3) .
N1 C8 1.343(3) .
N1 C12 1.343(3) .
N1 C7 1.491(3) .
N2 C15 1.336(3) .
N2 C16 1.344(2) .
N3 C22 1.331(3) .
N3 C18 1.344(3) .
N4 C23 1.337(3) .
N4 C27 1.339(3) .
C1 C6 1.365(3) .
C1 C2 1.383(3) .
C2 C3 1.386(3) .
C2 H2 0.9500 .
C3 C4 1.378(3) .
C3 H3 0.9500 .
C4 C5 1.384(3) .
C4 C7 1.513(3) .
C5 C6 1.389(3) .
C5 H5 0.9500 .
C6 H6 0.9500 .
C7 H7A 0.9900 .
C7 H7B 0.9900 .
C8 C9 1.365(3) .
C8 H8 0.9500 .
C9 C10 1.402(3) .
C9 H9 0.9500 .
C10 C11 1.391(3) .
C10 C13 1.483(3) .
C11 C12 1.364(3) .
C11 H11 0.9500 .
C12 H12 0.9500 .
C13 C14 1.393(3) .
C13 C17 1.396(3) .
C14 C15 1.393(3) .
C14 H14 0.9500 .
C15 C18 1.494(3) .
C16 C17 1.391(3) .
C16 C23 1.488(3) .
C17 H17 0.9500 .
C18 C19 1.381(3) .
C19 C20 1.388(3) .
C19 H19 0.9500 .
C20 C21 1.366(3) .
C20 H20 0.9500 .
C21 C22 1.388(3) .
C21 H21 0.9500 .
C22 H22 0.9500 .
C23 C24 1.397(3) .
C24 C25 1.399(3) .
C24 H24 0.9500 .
C25 C26 1.358(4) .
C25 H25 0.9500 .
C26 C27 1.384(3) .
C26 H26 0.9500 .
C27 H27 0.9500 .

loop_
_geom_torsion_atom_site_label_1
_geom_torsion_atom_site_label_2
_geom_torsion_atom_site_label_3
_geom_torsion_atom_site_label_4
_geom_torsion
_geom_torsion_site_symmetry_1
_geom_torsion_site_symmetry_2
_geom_torsion_site_symmetry_3
_geom_torsion_site_symmetry_4
C6 C1 C2 C3 -1.2(3) . . . .
Br1 C1 C2 C3 179.60(16) . . . .
C1 C2 C3 C4 1.6(3) . . . .
C2 C3 C4 C5 -1.4(4) . . . .
C2 C3 C4 C7 175.6(2) . . . .
C3 C4 C5 C6 0.7(4) . . . .
C7 C4 C5 C6 -176.1(2) . . . .
C2 C1 C6 C5 0.6(4) . . . .
Br1 C1 C6 C5 179.8(2) . . . .
C4 C5 C6 C1 -0.3(4) . . . .
C8 N1 C7 C4 -85.5(3) . . . .
C12 N1 C7 C4 92.2(2) . . . .
C3 C4 C7 N1 159.1(2) . . . .
C5 C4 C7 N1 -24.1(3) . . . .
C12 N1 C8 C9 1.3(3) . . . .
C7 N1 C8 C9 179.0(2) . . . .
N1 C8 C9 C10 -0.3(3) . . . .
C8 C9 C10 C11 -1.3(3) . . . .
C8 C9 C10 C13 175.69(19) . . . .
C9 C10 C11 C12 2.0(3) . . . .
C13 C10 C11 C12 -174.97(19) . . . .
C8 N1 C12 C11 -0.6(3) . . . .
C7 N1 C12 C11 -178.3(2) . . . .
C10 C11 C12 N1 -1.1(4) . . . .
C11 C10 C13 C14 -164.45(19) . . . .
C9 C10 C13 C14 18.7(3) . . . .
C11 C10 C13 C17 18.9(3) . . . .
C9 C10 C13 C17 -157.94(19) . . . .
C17 C13 C14 C15 2.3(3) . . . .
C10 C13 C14 C15 -174.39(17) . . . .
C16 N2 C15 C14 -0.2(3) . . . .
C16 N2 C15 C18 -177.53(16) . . . .
C13 C14 C15 N2 -1.9(3) . . . .
C13 C14 C15 C18 175.32(17) . . . .
C15 N2 C16 C17 1.8(3) . . . .
C15 N2 C16 C23 -179.62(16) . . . .
N2 C16 C17 C13 -1.2(3) . . . .
C23 C16 C17 C13 -179.77(17) . . . .
C14 C13 C17 C16 -0.9(3) . . . .
C10 C13 C17 C16 175.89(17) . . . .
C22 N3 C18 C19 1.8(3) . . . .
C22 N3 C18 C15 -176.27(19) . . . .
N2 C15 C18 N3 168.89(17) . . . .
C14 C15 C18 N3 -8.5(3) . . . .
N2 C15 C18 C19 -9.3(3) . . . .
C14 C15 C18 C19 173.40(19) . . . .
N3 C18 C19 C20 -2.2(3) . . . .
C15 C18 C19 C20 175.82(19) . . . .
C18 C19 C20 C21 0.8(3) . . . .
C19 C20 C21 C22 0.9(4) . . . .
C18 N3 C22 C21 -0.1(4) . . . .
C20 C21 C22 N3 -1.3(4) . . . .
C27 N4 C23 C24 0.0(3) . . . .
C27 N4 C23 C16 -179.60(17) . . . .
N2 C16 C23 N4 179.92(17) . . . .
C17 C16 C23 N4 -1.5(3) . . . .
N2 C16 C23 C24 0.4(3) . . . .
C17 C16 C23 C24 178.98(18) . . . .
N4 C23 C24 C25 0.9(3) . . . .
C16 C23 C24 C25 -179.52(18) . . . .
C23 C24 C25 C26 -1.1(3) . . . .
C24 C25 C26 C27 0.4(3) . . . .
C23 N4 C27 C26 -0.7(3) . . . .
C25 C26 C27 N4 0.6(3) . . . .
